data_7128297
loop_
_publ_author_name
'Fischer, Malte'
'Rei\&s, Fabian'
'Hering-Junghans, Christian'

_publ_section_title
;
 Titanocene pnictinidene complexes.
;
_journal_issue 46
_journal_name_full 'Chemical communications (Cambridge, England)'
_journal_page_first 5626
_journal_page_last 5629
_journal_paper_doi 10.1039/d1cc01305j
_journal_volume 57
_journal_year 2021
_chemical_formula_moiety 'C60 H74 As2, 2 (C6 H6)'
_chemical_formula_sum 'C72 H86 As2 P0'
_chemical_formula_weight 1101.24
_space_group_crystal_system triclinic
_space_group_IT_number 2
_space_group_name_Hall '-P 1'
_space_group_name_H-M_alt 'P -1'
_atom_sites_solution_hydrogens geom
_audit_creation_method SHELXL-2014/7
_audit_update_record
;
2021-02-01 deposited with the CCDC.	2021-05-10 downloaded from the CCDC.
;
_cell_angle_alpha 97.9377(29)
_cell_angle_beta 97.4838(28)
_cell_angle_gamma 96.5107(29)
_cell_formula_units_Z 2
_cell_length_a 13.2848(10)
_cell_length_b 14.6046(12)
_cell_length_c 16.1967(13)
_cell_measurement_reflns_used 9034
_cell_measurement_temperature 150(2)
_cell_measurement_theta_max 30.50
_cell_measurement_theta_min 2.35
_cell_volume 3058.1(4)
_computing_cell_refinement 'SAINT (Bruker, 2013)'
_computing_data_collection 'APEX2 (Bruker, 2014)'
_computing_data_reduction SAINT
_computing_molecular_graphics 'ORTEP-3v2.01 (Farrugia, 1997)'
_computing_publication_material 'SHELXL-2014/7 (Sheldrick, 2014)'
_computing_structure_refinement 'SHELXL-2014/7 (Sheldrick, 2014)'
_computing_structure_solution 'SHELXT (Sheldrick, 2015)'
_diffrn_ambient_temperature 150(2)
_diffrn_measured_fraction_theta_full 1.000
_diffrn_measured_fraction_theta_max 1.000
_diffrn_measurement_device_type 'Bruker APEX-II CCD'
_diffrn_measurement_method '\f and \w scans'
_diffrn_radiation_type MoK\a
_diffrn_radiation_wavelength 0.71073
_diffrn_reflns_av_R_equivalents 0.0250
_diffrn_reflns_av_unetI/netI 0.0179
_diffrn_reflns_Laue_measured_fraction_full 1.000
_diffrn_reflns_Laue_measured_fraction_max 1.000
_diffrn_reflns_limit_h_max 18
_diffrn_reflns_limit_h_min -18
_diffrn_reflns_limit_k_max 19
_diffrn_reflns_limit_k_min -19
_diffrn_reflns_limit_l_max 22
_diffrn_reflns_limit_l_min -22
_diffrn_reflns_number 102903
_diffrn_reflns_point_group_measured_fraction_full 1.000
_diffrn_reflns_point_group_measured_fraction_max 1.000
_diffrn_reflns_theta_full 25.242
_diffrn_reflns_theta_max 28.998
_diffrn_reflns_theta_min 1.560
_exptl_absorpt_coefficient_mu 1.133
_exptl_absorpt_correction_T_max 0.822
_exptl_absorpt_correction_T_min 0.624
_exptl_absorpt_correction_type multi-scan
_exptl_absorpt_process_details 'SADABS 2014/5'
_exptl_crystal_colour orange
_exptl_crystal_density_diffrn 1.196
_exptl_crystal_description block
_exptl_crystal_F_000 1168
_exptl_crystal_size_max 0.460
_exptl_crystal_size_mid 0.420
_exptl_crystal_size_min 0.180
_refine_diff_density_max 0.971
_refine_diff_density_min -0.314
_refine_diff_density_rms 0.050
_refine_ls_extinction_method none
_refine_ls_goodness_of_fit_ref 1.036
_refine_ls_hydrogen_treatment constr
_refine_ls_matrix_type full
_refine_ls_number_parameters 739
_refine_ls_number_reflns 16266
_refine_ls_number_restraints 12
_refine_ls_restrained_S_all 1.036
_refine_ls_R_factor_all 0.0370
_refine_ls_R_factor_gt 0.0297
_refine_ls_shift/su_max 0.002
_refine_ls_shift/su_mean 0.000
_refine_ls_structure_factor_coef Fsqd
_refine_ls_weighting_details 'w=1/[\s^2^(Fo^2^)+(0.0419P)^2^+1.0592P] where P=(Fo^2^+2Fc^2^)/3'
_refine_ls_weighting_scheme calc
_refine_ls_wR_factor_gt 0.0761
_refine_ls_wR_factor_ref 0.0800
_reflns_Friedel_coverage 0.000
_reflns_number_gt 14004
_reflns_number_total 16266
_reflns_threshold_expression 'I > 2\s(I)'
_cod_data_source_file d1cc01305j2.cif
_cod_data_source_block ax2020_DipTer2As2_2_C6H6_cmpd6_ii
_cod_depositor_comments 'Adding full bibliography for 7128295--7128298.cif.'
_cod_database_code 7128297
_shelx_shelxl_version_number 2014/7
_shelx_space_group_comment
;
The symmetry employed for this shelxl refinement is uniquely defined
by the following loop, which should always be used as a source of
symmetry information in preference to the above space-group names.
They are only intended as comments.
;
_shelx_estimated_absorpt_t_min 0.624
_shelx_estimated_absorpt_t_max 0.822

loop_
_space_group_symop_operation_xyz
'x, y, z'
'-x, -y, -z'

loop_
_atom_site_label
_atom_site_type_symbol
_atom_site_fract_x
_atom_site_fract_y
_atom_site_fract_z
_atom_site_U_iso_or_equiv
_atom_site_adp_type
_atom_site_occupancy
_atom_site_site_symmetry_order
_atom_site_calc_flag
_atom_site_refinement_flags_posn
_atom_site_refinement_flags_adp
_atom_site_refinement_flags_occupancy
_atom_site_disorder_assembly
_atom_site_disorder_group
As1A As 0.21138(2) 0.86674(2) 0.70253(2) 0.02139(5) Uani 0.9438(13) 1 d . . P A 1
As2A As 0.31832(2) 0.77491(2) 0.76060(2) 0.02307(8) Uani 0.9438(13) 1 d . . P A 1
As2B As 0.3548(4) 0.7826(2) 0.7261(4) 0.0352(14) Uani 0.0562(13) 1 d . . P A 2
As1B As 0.2046(3) 0.8542(3) 0.7244(3) 0.02139(5) Uani 0.0562(13) 1 d . . P A 2
C1 C 0.24539(9) 0.97525(8) 0.79518(7) 0.0162(2) Uani 1 1 d . . . . .
C2 C 0.16997(9) 0.99492(8) 0.84633(7) 0.0171(2) Uani 1 1 d . . . . .
C3 C 0.18831(9) 1.07345(9) 0.90880(8) 0.0214(2) Uani 1 1 d . . . . .
H3 H 0.1386 1.0847 0.9449 0.026 Uiso 1 1 calc R U . . .
C4 C 0.27767(10) 1.13514(9) 0.91897(8) 0.0236(3) Uani 1 1 d . . . . .
H4 H 0.2897 1.1879 0.9621 0.028 Uiso 1 1 calc R U . . .
C5 C 0.34939(10) 1.11929(9) 0.86567(8) 0.0219(2) Uani 1 1 d . . . . .
H5 H 0.4094 1.1630 0.8710 0.026 Uiso 1 1 calc R U . . .
C6 C 0.33494(9) 1.04013(8) 0.80419(7) 0.0176(2) Uani 1 1 d . . . . .
C7 C 0.06579(9) 0.93896(8) 0.83530(8) 0.0193(2) Uani 1 1 d . . . . .
C8 C 0.04286(10) 0.87943(9) 0.89373(8) 0.0221(2) Uani 1 1 d . . . . .
C9 C -0.05883(11) 0.83980(10) 0.89004(10) 0.0289(3) Uani 1 1 d . . . . .
H9 H -0.0756 0.8002 0.9295 0.035 Uiso 1 1 calc R U . . .
C10 C -0.13504(11) 0.85709(10) 0.83026(10) 0.0330(3) Uani 1 1 d . . . . .
H10 H -0.2038 0.8303 0.8294 0.040 Uiso 1 1 calc R U . . .
C11 C -0.11171(10) 0.91312(11) 0.77169(10) 0.0314(3) Uani 1 1 d . . . . .
H11 H -0.1646 0.9232 0.7298 0.038 Uiso 1 1 calc R U . . .
C12 C -0.01148(10) 0.95544(9) 0.77289(8) 0.0241(3) Uani 1 1 d . . . . .
C13 C 0.12448(10) 0.85881(10) 0.96061(9) 0.0263(3) Uani 1 1 d . . . . .
H13 H 0.1916 0.8924 0.9528 0.032 Uiso 1 1 calc R U . . .
C14 C 0.13365(15) 0.75457(12) 0.95154(12) 0.0443(4) Uani 1 1 d . . . . .
H14A H 0.0688 0.7201 0.9594 0.066 Uiso 1 1 calc R U . . .
H14B H 0.1886 0.7438 0.9942 0.066 Uiso 1 1 calc R U . . .
H14C H 0.1494 0.7330 0.8952 0.066 Uiso 1 1 calc R U . . .
C15 C 0.10331(14) 0.89465(13) 1.04881(10) 0.0408(4) Uani 1 1 d . . . . .
H15A H 0.0990 0.9617 1.0540 0.061 Uiso 1 1 calc R U . . .
H15B H 0.1590 0.8836 1.0907 0.061 Uiso 1 1 calc R U . . .
H15C H 0.0384 0.8617 1.0584 0.061 Uiso 1 1 calc R U . . .
C16 C 0.00961(11) 1.02234(11) 0.71114(9) 0.0304(3) Uani 1 1 d . . . . .
H16 H 0.0856 1.0383 0.7160 0.036 Uiso 1 1 calc R U . . .
C17 C -0.03079(18) 0.97981(15) 0.61996(11) 0.0539(5) Uani 1 1 d . . . . .
H17A H -0.1056 0.9654 0.6129 0.081 Uiso 1 1 calc R U . . .
H17B H -0.0009 0.9224 0.6056 0.081 Uiso 1 1 calc R U . . .
H17C H -0.0119 1.0243 0.5827 0.081 Uiso 1 1 calc R U . . .
C18 C -0.03491(18) 1.11254(13) 0.73368(12) 0.0495(5) Uani 1 1 d . . . . .
H18A H -0.0149 1.1568 0.6966 0.074 Uiso 1 1 calc R U . . .
H18B H -0.0087 1.1395 0.7924 0.074 Uiso 1 1 calc R U . . .
H18C H -0.1098 1.0994 0.7266 0.074 Uiso 1 1 calc R U . . .
C19 C 0.41466(9) 1.02988(8) 0.74735(8) 0.0191(2) Uani 1 1 d . . . . .
C20 C 0.50698(9) 0.99867(8) 0.77643(8) 0.0209(2) Uani 1 1 d . . . . .
C21 C 0.58075(10) 0.99168(10) 0.72236(9) 0.0283(3) Uani 1 1 d . . . . .
H21 H 0.6436 0.9704 0.7408 0.034 Uiso 1 1 calc R U . . .
C22 C 0.56339(12) 1.01536(11) 0.64246(10) 0.0338(3) Uani 1 1 d . . . . .
H22 H 0.6138 1.0091 0.6062 0.041 Uiso 1 1 calc R U . . .
C23 C 0.47334(12) 1.04799(11) 0.61508(9) 0.0316(3) Uani 1 1 d . . . . .
H23 H 0.4627 1.0645 0.5602 0.038 Uiso 1 1 calc R U . . .
C24 C 0.39769(10) 1.05713(9) 0.66672(8) 0.0241(3) Uani 1 1 d . . . . .
C25 C 0.52879(10) 0.97554(9) 0.86513(8) 0.0242(3) Uani 1 1 d . . . . .
H25 H 0.4616 0.9637 0.8860 0.029 Uiso 1 1 calc R U . . .
C26 C 0.58155(12) 0.88856(11) 0.86904(11) 0.0354(3) Uani 1 1 d . . . . .
H26A H 0.5442 0.8375 0.8266 0.053 Uiso 1 1 calc R U . . .
H26B H 0.5823 0.8707 0.9252 0.053 Uiso 1 1 calc R U . . .
H26C H 0.6520 0.9016 0.8578 0.053 Uiso 1 1 calc R U . . .
C27 C 0.59336(13) 1.05791(12) 0.92503(10) 0.0387(3) Uani 1 1 d . . . . .
H27A H 0.6579 1.0740 0.9039 0.058 Uiso 1 1 calc R U . . .
H27B H 0.6080 1.0406 0.9813 0.058 Uiso 1 1 calc R U . . .
H27C H 0.5555 1.1118 0.9282 0.058 Uiso 1 1 calc R U . . .
C28 C 0.30348(12) 1.10225(11) 0.63980(9) 0.0307(3) Uani 1 1 d . . . . .
H28 H 0.2489 1.0805 0.6724 0.037 Uiso 1 1 calc R U . . .
C29 C 0.26017(18) 1.07689(16) 0.54673(12) 0.0593(6) Uani 1 1 d . . . . .
H29A H 0.1990 1.1074 0.5348 0.089 Uiso 1 1 calc R U . . .
H29B H 0.2418 1.0091 0.5325 0.089 Uiso 1 1 calc R U . . .
H29C H 0.3118 1.0978 0.5129 0.089 Uiso 1 1 calc R U . . .
C30 C 0.32700(17) 1.20827(13) 0.66348(14) 0.0534(5) Uani 1 1 d . . . . .
H30A H 0.3805 1.2318 0.6325 0.080 Uiso 1 1 calc R U . . .
H30B H 0.3507 1.2245 0.7242 0.080 Uiso 1 1 calc R U . . .
H30C H 0.2649 1.2365 0.6489 0.080 Uiso 1 1 calc R U . . .
C31 C 0.29767(9) 0.65187(8) 0.68805(7) 0.0186(2) Uani 1 1 d . . . . .
C32 C 0.21485(9) 0.61377(8) 0.62396(7) 0.0191(2) Uani 1 1 d . . . . .
C33 C 0.20203(10) 0.51857(9) 0.59196(8) 0.0234(2) Uani 1 1 d . . . . .
H33 H 0.1446 0.4930 0.5506 0.028 Uiso 1 1 calc R U . . .
C34 C 0.27086(11) 0.46076(9) 0.61901(9) 0.0266(3) Uani 1 1 d . . . . .
H34 H 0.2597 0.3959 0.5979 0.032 Uiso 1 1 calc R U . . .
C35 C 0.35619(11) 0.49870(9) 0.67727(9) 0.0260(3) Uani 1 1 d . . . . .
H35 H 0.4055 0.4600 0.6940 0.031 Uiso 1 1 calc R U . . .
C36 C 0.37085(10) 0.59319(9) 0.71187(8) 0.0207(2) Uani 1 1 d . . . . .
C37 C 0.14125(10) 0.66856(8) 0.58185(8) 0.0209(2) Uani 1 1 d . . . . .
C38 C 0.03915(10) 0.66040(9) 0.59766(8) 0.0254(3) Uani 1 1 d . . . . .
C39 C -0.03188(12) 0.70115(11) 0.54823(10) 0.0358(3) Uani 1 1 d . . . . .
H39 H -0.1012 0.6961 0.5579 0.043 Uiso 1 1 calc R U . . .
C40 C -0.00251(14) 0.74872(12) 0.48535(10) 0.0418(4) Uani 1 1 d . . . . .
H40 H -0.0519 0.7753 0.4516 0.050 Uiso 1 1 calc R U . . .
C41 C 0.09838(13) 0.75797(11) 0.47119(9) 0.0358(3) Uani 1 1 d . . . . .
H41 H 0.1176 0.7916 0.4282 0.043 Uiso 1 1 calc R U . . .
C42 C 0.17207(11) 0.71888(9) 0.51886(8) 0.0252(3) Uani 1 1 d . . . . .
C43 C 0.00686(11) 0.60928(10) 0.66738(9) 0.0284(3) Uani 1 1 d . . . . .
H43 H 0.0703 0.5941 0.7002 0.034 Uiso 1 1 calc R U . . .
C44 C -0.04579(13) 0.67066(13) 0.72814(11) 0.0421(4) Uani 1 1 d . . . . .
H44A H -0.0006 0.7291 0.7503 0.063 Uiso 1 1 calc R U . . .
H44B H -0.0606 0.6378 0.7749 0.063 Uiso 1 1 calc R U . . .
H44C H -0.1100 0.6844 0.6982 0.063 Uiso 1 1 calc R U . . .
C45 C -0.06267(14) 0.51733(12) 0.63308(11) 0.0420(4) Uani 1 1 d . . . . .
H45A H -0.1264 0.5302 0.6017 0.063 Uiso 1 1 calc R U . . .
H45B H -0.0785 0.4853 0.6801 0.063 Uiso 1 1 calc R U . . .
H45C H -0.0276 0.4776 0.5955 0.063 Uiso 1 1 calc R U . . .
C46 C 0.28204(12) 0.72723(10) 0.50100(9) 0.0299(3) Uani 1 1 d . . . . .
H46 H 0.3265 0.7202 0.5539 0.036 Uiso 1 1 calc R U . . .
C47 C 0.31945(17) 0.82147(13) 0.47778(14) 0.0530(5) Uani 1 1 d . . . . .
H47A H 0.2798 0.8293 0.4244 0.080 Uiso 1 1 calc R U . . .
H47B H 0.3921 0.8244 0.4717 0.080 Uiso 1 1 calc R U . . .
H47C H 0.3105 0.8713 0.5223 0.080 Uiso 1 1 calc R U . . .
C48 C 0.29702(15) 0.64965(13) 0.43300(13) 0.0502(5) Uani 1 1 d . . . . .
H48A H 0.2798 0.5892 0.4510 0.075 Uiso 1 1 calc R U . . .
H48B H 0.3686 0.6567 0.4234 0.075 Uiso 1 1 calc R U . . .
H48C H 0.2523 0.6529 0.3807 0.075 Uiso 1 1 calc R U . . .
C49 C 0.47141(10) 0.62763(9) 0.76736(8) 0.0225(2) Uani 1 1 d . . . . .
C50 C 0.48179(10) 0.62621(9) 0.85461(9) 0.0253(3) Uani 1 1 d . . . . .
C51 C 0.57949(11) 0.64776(10) 0.90174(10) 0.0307(3) Uani 1 1 d . . . . .
H51 H 0.5876 0.6474 0.9608 0.037 Uiso 1 1 calc R U . . .
C52 C 0.66444(11) 0.66954(10) 0.86376(11) 0.0337(3) Uani 1 1 d . . . . .
H52 H 0.7304 0.6835 0.8967 0.040 Uiso 1 1 calc R U . . .
C53 C 0.65365(11) 0.67106(10) 0.77806(10) 0.0323(3) Uani 1 1 d . . . . .
H53 H 0.7126 0.6862 0.7526 0.039 Uiso 1 1 calc R U . . .
C54 C 0.55775(10) 0.65068(9) 0.72817(9) 0.0266(3) Uani 1 1 d . . . . .
C55 C 0.39017(11) 0.59663(10) 0.89652(9) 0.0297(3) Uani 1 1 d . . . . .
H55 H 0.3271 0.6047 0.8587 0.036 Uiso 1 1 calc R U . . .
C56 C 0.39011(14) 0.65615(14) 0.98185(11) 0.0445(4) Uani 1 1 d . . . . .
H56A H 0.4489 0.6467 1.0215 0.067 Uiso 1 1 calc R U . . .
H56B H 0.3266 0.6378 1.0036 0.067 Uiso 1 1 calc R U . . .
H56C H 0.3948 0.7221 0.9751 0.067 Uiso 1 1 calc R U . . .
C57 C 0.38475(13) 0.49271(12) 0.90429(11) 0.0409(4) Uani 1 1 d . . . . .
H57A H 0.3754 0.4557 0.8479 0.061 Uiso 1 1 calc R U . . .
H57B H 0.3269 0.4746 0.9331 0.061 Uiso 1 1 calc R U . . .
H57C H 0.4485 0.4816 0.9368 0.061 Uiso 1 1 calc R U . . .
C58 C 0.54893(12) 0.65244(11) 0.63365(10) 0.0341(3) Uani 1 1 d . . . . .
H58 H 0.4748 0.6367 0.6095 0.041 Uiso 1 1 calc R U . . .
C59 C 0.60579(18) 0.57802(18) 0.59174(14) 0.0665(6) Uani 1 1 d . . . . .
H59A H 0.5950 0.5770 0.5306 0.100 Uiso 1 1 calc R U . . .
H59B H 0.5797 0.5169 0.6045 0.100 Uiso 1 1 calc R U . . .
H59C H 0.6792 0.5924 0.6132 0.100 Uiso 1 1 calc R U . . .
C60 C 0.5853(2) 0.74863(16) 0.61474(14) 0.0752(8) Uani 1 1 d . . . . .
H60A H 0.5459 0.7943 0.6413 0.113 Uiso 1 1 calc R U . . .
H60B H 0.5752 0.7480 0.5536 0.113 Uiso 1 1 calc R U . . .
H60C H 0.6582 0.7657 0.6371 0.113 Uiso 1 1 calc R U . . .
C61 C 0.10979(16) 0.49946(15) 0.85899(14) 0.0540(5) Uani 1 1 d . . . . .
H61 H 0.1050 0.5580 0.8406 0.065 Uiso 1 1 calc R U . . .
C62 C 0.10527(15) 0.49166(13) 0.94144(13) 0.0481(4) Uani 1 1 d . . . . .
H62 H 0.0981 0.5447 0.9803 0.058 Uiso 1 1 calc R U . . .
C63 C 0.11114(14) 0.40680(13) 0.96820(13) 0.0472(4) Uani 1 1 d . . . . .
H63 H 0.1069 0.4012 1.0254 0.057 Uiso 1 1 calc R U . . .
C64 C 0.12307(15) 0.33052(13) 0.91322(15) 0.0530(5) Uani 1 1 d . . . . .
H64 H 0.1274 0.2722 0.9322 0.064 Uiso 1 1 calc R U . . .
C65 C 0.12880(16) 0.33831(16) 0.82993(16) 0.0628(6) Uani 1 1 d . . . . .
H65 H 0.1379 0.2857 0.7914 0.075 Uiso 1 1 calc R U . . .
C66 C 0.12105(17) 0.42436(17) 0.80280(13) 0.0591(5) Uani 1 1 d . . . . .
H66 H 0.1236 0.4304 0.7454 0.071 Uiso 1 1 calc R U . . .
C70A C 0.5960(7) 0.3293(7) 0.7817(8) 0.061(4) Uani 0.375(15) 1 d DG . P B 1
H70A H 0.5234 0.3178 0.7696 0.073 Uiso 0.375(15) 1 calc R U P B 1
C71A C 0.6454(4) 0.4205(5) 0.7991(7) 0.0381(18) Uani 0.375(15) 1 d DG . P B 1
H71A H 0.6065 0.4712 0.7989 0.046 Uiso 0.375(15) 1 calc R U P B 1
C72A C 0.7517(4) 0.4374(6) 0.8168(5) 0.0446(19) Uani 0.375(15) 1 d DG . P B 1
H72A H 0.7854 0.4997 0.8287 0.053 Uiso 0.375(15) 1 calc R U P B 1
C73A C 0.8085(7) 0.3631(10) 0.8171(5) 0.073(5) Uani 0.375(15) 1 d DG . P B 1
H73A H 0.8811 0.3747 0.8292 0.088 Uiso 0.375(15) 1 calc R U P B 1
C74A C 0.7591(13) 0.2720(8) 0.7998(7) 0.089(7) Uani 0.375(15) 1 d DG . P B 1
H74A H 0.7980 0.2213 0.8000 0.107 Uiso 0.375(15) 1 calc R U P B 1
C75A C 0.6528(13) 0.2551(5) 0.7821(8) 0.075(6) Uani 0.375(15) 1 d DG . P B 1
H75A H 0.6191 0.1928 0.7702 0.089 Uiso 0.375(15) 1 calc R U P B 1
C70B C 0.7783(9) 0.4054(6) 0.8178(4) 0.082(3) Uani 0.625(15) 1 d D . P B 2
H70B H 0.8300 0.4578 0.8324 0.099 Uiso 0.625(15) 1 calc R U P B 2
C71B C 0.8058(6) 0.3164(7) 0.8096(5) 0.069(2) Uani 0.625(15) 1 d D . P B 2
H71B H 0.8756 0.3062 0.8181 0.083 Uiso 0.625(15) 1 calc R U P B 2
C72B C 0.7273(5) 0.2432(5) 0.7886(6) 0.0462(12) Uani 0.625(15) 1 d D . P B 2
H72B H 0.7438 0.1812 0.7833 0.055 Uiso 0.625(15) 1 calc R U P B 2
C73B C 0.6261(5) 0.2568(4) 0.7751(5) 0.0396(11) Uani 0.625(15) 1 d D . P B 2
H73B H 0.5735 0.2051 0.7597 0.047 Uiso 0.625(15) 1 calc R U P B 2
C74B C 0.6026(6) 0.3461(6) 0.7842(5) 0.061(2) Uani 0.625(15) 1 d D . P B 2
H74B H 0.5331 0.3569 0.7757 0.073 Uiso 0.625(15) 1 calc R U P B 2
C75B C 0.6786(11) 0.4190(4) 0.8054(5) 0.082(3) Uani 0.625(15) 1 d D . P B 2
H75B H 0.6616 0.4808 0.8117 0.098 Uiso 0.625(15) 1 calc R U P B 2

loop_
_atom_site_aniso_label
_atom_site_aniso_U_11
_atom_site_aniso_U_22
_atom_site_aniso_U_33
_atom_site_aniso_U_23
_atom_site_aniso_U_13
_atom_site_aniso_U_12
As1A 0.02551(8) 0.01867(8) 0.01840(11) -0.00126(7) -0.00188(7) 0.00720(6)
As2A 0.02576(11) 0.01735(7) 0.02321(11) -0.00209(6) -0.00473(8) 0.00663(6)
As2B 0.0287(19) 0.0256(14) 0.047(3) -0.0011(13) -0.0037(19) 0.0041(11)
As1B 0.02551(8) 0.01867(8) 0.01840(11) -0.00126(7) -0.00188(7) 0.00720(6)
C1 0.0159(5) 0.0156(5) 0.0171(5) 0.0024(4) 0.0014(4) 0.0030(4)
C2 0.0158(5) 0.0178(5) 0.0181(5) 0.0041(4) 0.0014(4) 0.0035(4)
C3 0.0195(6) 0.0240(6) 0.0206(6) -0.0002(5) 0.0040(4) 0.0058(5)
C4 0.0231(6) 0.0209(6) 0.0239(6) -0.0044(5) 0.0003(5) 0.0040(5)
C5 0.0187(6) 0.0190(6) 0.0260(6) 0.0009(5) 0.0006(5) 0.0000(4)
C6 0.0157(5) 0.0188(5) 0.0190(5) 0.0044(4) 0.0021(4) 0.0038(4)
C7 0.0160(5) 0.0197(6) 0.0218(6) -0.0006(4) 0.0047(4) 0.0028(4)
C8 0.0207(6) 0.0193(6) 0.0271(6) 0.0009(5) 0.0083(5) 0.0033(5)
C9 0.0251(7) 0.0223(6) 0.0397(8) 0.0002(5) 0.0140(6) -0.0004(5)
C10 0.0174(6) 0.0290(7) 0.0490(9) -0.0055(6) 0.0083(6) -0.0018(5)
C11 0.0179(6) 0.0341(7) 0.0377(8) -0.0046(6) -0.0022(5) 0.0041(5)
C12 0.0188(6) 0.0268(6) 0.0252(6) -0.0010(5) 0.0015(5) 0.0045(5)
C13 0.0248(6) 0.0268(7) 0.0318(7) 0.0118(5) 0.0100(5) 0.0068(5)
C14 0.0505(10) 0.0346(8) 0.0565(11) 0.0169(8) 0.0177(8) 0.0199(7)
C15 0.0427(9) 0.0535(10) 0.0294(8) 0.0076(7) 0.0071(7) 0.0168(8)
C16 0.0247(7) 0.0426(8) 0.0241(6) 0.0079(6) -0.0016(5) 0.0086(6)
C17 0.0768(14) 0.0563(12) 0.0268(8) 0.0011(7) -0.0033(8) 0.0198(10)
C18 0.0791(14) 0.0354(9) 0.0381(9) 0.0098(7) 0.0143(9) 0.0135(9)
C19 0.0176(5) 0.0174(5) 0.0218(6) 0.0021(4) 0.0045(4) -0.0005(4)
C20 0.0173(5) 0.0180(6) 0.0272(6) 0.0022(5) 0.0057(5) 0.0007(4)
C21 0.0217(6) 0.0267(7) 0.0380(8) 0.0027(6) 0.0119(5) 0.0040(5)
C22 0.0326(8) 0.0348(8) 0.0367(8) 0.0036(6) 0.0204(6) 0.0013(6)
C23 0.0362(8) 0.0347(8) 0.0252(7) 0.0072(6) 0.0114(6) -0.0005(6)
C24 0.0250(6) 0.0240(6) 0.0235(6) 0.0060(5) 0.0048(5) -0.0002(5)
C25 0.0170(6) 0.0271(6) 0.0293(6) 0.0068(5) 0.0027(5) 0.0043(5)
C26 0.0300(7) 0.0315(8) 0.0445(9) 0.0089(6) -0.0031(6) 0.0100(6)
C27 0.0389(8) 0.0369(8) 0.0355(8) -0.0009(6) -0.0046(6) 0.0047(7)
C28 0.0318(7) 0.0342(7) 0.0280(7) 0.0129(6) 0.0019(6) 0.0057(6)
C29 0.0692(14) 0.0688(14) 0.0370(9) 0.0022(9) -0.0145(9) 0.0299(11)
C30 0.0593(12) 0.0366(9) 0.0652(13) 0.0116(9) -0.0004(10) 0.0170(8)
C31 0.0197(6) 0.0156(5) 0.0202(5) 0.0024(4) 0.0036(4) 0.0017(4)
C32 0.0207(6) 0.0186(6) 0.0181(5) 0.0033(4) 0.0037(4) 0.0018(4)
C33 0.0272(6) 0.0194(6) 0.0213(6) 0.0005(5) 0.0008(5) 0.0003(5)
C34 0.0340(7) 0.0151(6) 0.0292(7) 0.0005(5) 0.0031(5) 0.0030(5)
C35 0.0281(7) 0.0190(6) 0.0315(7) 0.0041(5) 0.0037(5) 0.0064(5)
C36 0.0206(6) 0.0185(6) 0.0232(6) 0.0038(4) 0.0029(5) 0.0030(4)
C37 0.0249(6) 0.0179(6) 0.0177(5) -0.0016(4) -0.0007(4) 0.0031(5)
C38 0.0263(6) 0.0259(6) 0.0214(6) -0.0030(5) 0.0000(5) 0.0056(5)
C39 0.0287(7) 0.0413(9) 0.0360(8) 0.0007(6) -0.0023(6) 0.0137(6)
C40 0.0470(10) 0.0434(9) 0.0357(8) 0.0084(7) -0.0070(7) 0.0208(8)
C41 0.0500(9) 0.0324(8) 0.0261(7) 0.0101(6) -0.0012(6) 0.0105(7)
C42 0.0347(7) 0.0204(6) 0.0192(6) 0.0016(5) 0.0010(5) 0.0033(5)
C43 0.0239(6) 0.0356(7) 0.0241(6) -0.0002(5) 0.0043(5) 0.0022(5)
C44 0.0354(8) 0.0506(10) 0.0377(8) -0.0077(7) 0.0152(7) 0.0016(7)
C45 0.0472(10) 0.0402(9) 0.0341(8) 0.0004(7) 0.0063(7) -0.0078(7)
C46 0.0365(8) 0.0275(7) 0.0258(6) 0.0082(5) 0.0063(6) -0.0020(6)
C47 0.0672(13) 0.0342(9) 0.0612(12) 0.0142(8) 0.0252(10) -0.0046(8)
C48 0.0494(10) 0.0386(9) 0.0628(12) -0.0046(8) 0.0278(9) 0.0006(8)
C49 0.0203(6) 0.0162(5) 0.0305(6) 0.0030(5) 0.0004(5) 0.0050(4)
C50 0.0241(6) 0.0193(6) 0.0320(7) 0.0060(5) -0.0011(5) 0.0047(5)
C51 0.0296(7) 0.0237(6) 0.0361(7) 0.0060(5) -0.0070(6) 0.0034(5)
C52 0.0225(7) 0.0229(7) 0.0509(9) 0.0025(6) -0.0074(6) 0.0020(5)
C53 0.0212(6) 0.0233(7) 0.0507(9) 0.0006(6) 0.0061(6) 0.0014(5)
C54 0.0246(6) 0.0188(6) 0.0360(7) 0.0008(5) 0.0054(5) 0.0048(5)
C55 0.0267(7) 0.0349(7) 0.0290(7) 0.0127(6) 0.0008(5) 0.0046(6)
C56 0.0451(10) 0.0559(11) 0.0345(8) 0.0075(7) 0.0066(7) 0.0139(8)
C57 0.0388(9) 0.0392(9) 0.0465(9) 0.0212(7) 0.0009(7) 0.0008(7)
C58 0.0320(8) 0.0332(8) 0.0373(8) 0.0011(6) 0.0129(6) 0.0018(6)
C59 0.0638(13) 0.0825(16) 0.0535(12) -0.0135(11) 0.0171(10) 0.0308(12)
C60 0.122(2) 0.0523(13) 0.0458(11) 0.0141(10) 0.0152(13) -0.0228(13)
C61 0.0581(12) 0.0514(11) 0.0596(12) 0.0246(9) 0.0120(10) 0.0150(9)
C62 0.0528(11) 0.0416(10) 0.0559(11) 0.0124(8) 0.0172(9) 0.0156(8)
C63 0.0456(10) 0.0494(10) 0.0539(11) 0.0214(8) 0.0168(8) 0.0108(8)
C64 0.0468(10) 0.0362(9) 0.0826(15) 0.0195(9) 0.0218(10) 0.0077(8)
C65 0.0500(12) 0.0538(12) 0.0776(15) -0.0170(11) 0.0214(11) -0.0036(9)
C66 0.0559(12) 0.0761(15) 0.0443(11) 0.0120(10) 0.0104(9) -0.0016(11)
C70A 0.083(7) 0.040(5) 0.046(5) -0.004(3) 0.010(4) -0.037(5)
C71A 0.033(3) 0.034(4) 0.044(3) 0.003(2) -0.002(2) 0.005(2)
C72A 0.038(3) 0.038(4) 0.054(3) -0.005(3) 0.001(3) 0.008(3)
C73A 0.078(7) 0.102(11) 0.050(5) 0.010(7) 0.004(4) 0.065(8)
C74A 0.151(19) 0.083(11) 0.064(9) 0.037(10) 0.040(14) 0.086(13)
C75A 0.130(17) 0.029(4) 0.065(7) 0.007(4) 0.023(9) 0.005(6)
C70B 0.131(7) 0.052(5) 0.047(3) -0.010(3) 0.018(5) -0.040(5)
C71B 0.056(3) 0.088(6) 0.054(3) 0.010(4) 0.000(2) -0.024(3)
C72B 0.038(2) 0.048(2) 0.054(2) 0.017(2) 0.0022(17) 0.005(2)
C73B 0.0407(19) 0.038(3) 0.042(2) 0.0101(17) 0.0068(14) 0.0090(14)
C74B 0.090(5) 0.047(3) 0.056(3) 0.013(2) 0.023(3) 0.040(3)
C75B 0.154(9) 0.032(3) 0.066(4) 0.005(2) 0.041(6) 0.018(4)

loop_
_atom_type_symbol
_atom_type_description
_atom_type_scat_dispersion_real
_atom_type_scat_dispersion_imag
_atom_type_scat_source
C C 0.0033 0.0016 'International Tables Vol C Tables 4.2.6.8 and 6.1.1.4'
H H 0.0000 0.0000 'International Tables Vol C Tables 4.2.6.8 and 6.1.1.4'
P P 0.1023 0.0942 'International Tables Vol C Tables 4.2.6.8 and 6.1.1.4'
As As 0.0499 2.0058 'International Tables Vol C Tables 4.2.6.8 and 6.1.1.4'

loop_
_geom_angle_atom_site_label_1
_geom_angle_atom_site_label_2
_geom_angle_atom_site_label_3
_geom_angle
_geom_angle_site_symmetry_1
_geom_angle_site_symmetry_3
_geom_angle_publ_flag
C1 As1A As2A 96.61(3) . . ?
C31 As2A As1A 108.62(4) . . ?
C31 As2B As1B 101.1(2) . . ?
C1 As1B As2B 105.32(19) . . ?
C2 C1 C6 118.60(10) . . ?
C2 C1 As1B 110.02(16) . . ?
C6 C1 As1B 131.34(16) . . ?
C2 C1 As1A 117.95(8) . . ?
C6 C1 As1A 122.84(8) . . ?
C3 C2 C1 119.86(11) . . ?
C3 C2 C7 116.09(10) . . ?
C1 C2 C7 123.97(10) . . ?
C4 C3 C2 121.04(11) . . ?
C4 C3 H3 119.5 . . ?
C2 C3 H3 119.5 . . ?
C3 C4 C5 119.39(11) . . ?
C3 C4 H4 120.3 . . ?
C5 C4 H4 120.3 . . ?
C4 C5 C6 121.07(12) . . ?
C4 C5 H5 119.5 . . ?
C6 C5 H5 119.5 . . ?
C5 C6 C1 119.85(11) . . ?
C5 C6 C19 117.62(11) . . ?
C1 C6 C19 122.48(11) . . ?
C12 C7 C8 120.64(12) . . ?
C12 C7 C2 119.22(11) . . ?
C8 C7 C2 119.66(11) . . ?
C9 C8 C7 118.40(12) . . ?
C9 C8 C13 119.60(12) . . ?
C7 C8 C13 121.99(11) . . ?
C10 C9 C8 121.22(14) . . ?
C10 C9 H9 119.4 . . ?
C8 C9 H9 119.4 . . ?
C9 C10 C11 120.14(13) . . ?
C9 C10 H10 119.9 . . ?
C11 C10 H10 119.9 . . ?
C10 C11 C12 121.13(14) . . ?
C10 C11 H11 119.4 . . ?
C12 C11 H11 119.4 . . ?
C11 C12 C7 118.42(13) . . ?
C11 C12 C16 119.42(12) . . ?
C7 C12 C16 122.03(12) . . ?
C8 C13 C15 111.04(11) . . ?
C8 C13 C14 111.46(13) . . ?
C15 C13 C14 110.42(13) . . ?
C8 C13 H13 107.9 . . ?
C15 C13 H13 107.9 . . ?
C14 C13 H13 107.9 . . ?
C13 C14 H14A 109.5 . . ?
C13 C14 H14B 109.5 . . ?
H14A C14 H14B 109.5 . . ?
C13 C14 H14C 109.5 . . ?
H14A C14 H14C 109.5 . . ?
H14B C14 H14C 109.5 . . ?
C13 C15 H15A 109.5 . . ?
C13 C15 H15B 109.5 . . ?
H15A C15 H15B 109.5 . . ?
C13 C15 H15C 109.5 . . ?
H15A C15 H15C 109.5 . . ?
H15B C15 H15C 109.5 . . ?
C12 C16 C18 110.78(12) . . ?
C12 C16 C17 112.77(14) . . ?
C18 C16 C17 109.91(14) . . ?
C12 C16 H16 107.7 . . ?
C18 C16 H16 107.7 . . ?
C17 C16 H16 107.7 . . ?
C16 C17 H17A 109.5 . . ?
C16 C17 H17B 109.5 . . ?
H17A C17 H17B 109.5 . . ?
C16 C17 H17C 109.5 . . ?
H17A C17 H17C 109.5 . . ?
H17B C17 H17C 109.5 . . ?
C16 C18 H18A 109.5 . . ?
C16 C18 H18B 109.5 . . ?
H18A C18 H18B 109.5 . . ?
C16 C18 H18C 109.5 . . ?
H18A C18 H18C 109.5 . . ?
H18B C18 H18C 109.5 . . ?
C20 C19 C24 121.09(11) . . ?
C20 C19 C6 119.75(11) . . ?
C24 C19 C6 119.05(11) . . ?
C21 C20 C19 118.33(12) . . ?
C21 C20 C25 120.19(12) . . ?
C19 C20 C25 121.46(11) . . ?
C22 C21 C20 120.88(13) . . ?
C22 C21 H21 119.6 . . ?
C20 C21 H21 119.6 . . ?
C23 C22 C21 120.40(13) . . ?
C23 C22 H22 119.8 . . ?
C21 C22 H22 119.8 . . ?
C22 C23 C24 121.04(13) . . ?
C22 C23 H23 119.5 . . ?
C24 C23 H23 119.5 . . ?
C23 C24 C19 118.18(13) . . ?
C23 C24 C28 120.78(12) . . ?
C19 C24 C28 120.86(12) . . ?
C20 C25 C26 113.22(12) . . ?
C20 C25 C27 111.09(12) . . ?
C26 C25 C27 109.34(12) . . ?
C20 C25 H25 107.7 . . ?
C26 C25 H25 107.7 . . ?
C27 C25 H25 107.7 . . ?
C25 C26 H26A 109.5 . . ?
C25 C26 H26B 109.5 . . ?
H26A C26 H26B 109.5 . . ?
C25 C26 H26C 109.5 . . ?
H26A C26 H26C 109.5 . . ?
H26B C26 H26C 109.5 . . ?
C25 C27 H27A 109.5 . . ?
C25 C27 H27B 109.5 . . ?
H27A C27 H27B 109.5 . . ?
C25 C27 H27C 109.5 . . ?
H27A C27 H27C 109.5 . . ?
H27B C27 H27C 109.5 . . ?
C29 C28 C24 114.53(14) . . ?
C29 C28 C30 109.75(15) . . ?
C24 C28 C30 110.03(13) . . ?
C29 C28 H28 107.4 . . ?
C24 C28 H28 107.4 . . ?
C30 C28 H28 107.4 . . ?
C28 C29 H29A 109.5 . . ?
C28 C29 H29B 109.5 . . ?
H29A C29 H29B 109.5 . . ?
C28 C29 H29C 109.5 . . ?
H29A C29 H29C 109.5 . . ?
H29B C29 H29C 109.5 . . ?
C28 C30 H30A 109.5 . . ?
C28 C30 H30B 109.5 . . ?
H30A C30 H30B 109.5 . . ?
C28 C30 H30C 109.5 . . ?
H30A C30 H30C 109.5 . . ?
H30B C30 H30C 109.5 . . ?
C32 C31 C36 118.11(11) . . ?
C32 C31 As2B 128.95(13) . . ?
C36 C31 As2B 109.84(13) . . ?
C32 C31 As2A 128.13(9) . . ?
C36 C31 As2A 113.34(9) . . ?
C33 C32 C31 119.65(11) . . ?
C33 C32 C37 115.19(11) . . ?
C31 C32 C37 125.03(11) . . ?
C34 C33 C32 121.61(12) . . ?
C34 C33 H33 119.2 . . ?
C32 C33 H33 119.2 . . ?
C33 C34 C35 119.14(12) . . ?
C33 C34 H34 120.4 . . ?
C35 C34 H34 120.4 . . ?
C34 C35 C36 120.95(12) . . ?
C34 C35 H35 119.5 . . ?
C36 C35 H35 119.5 . . ?
C35 C36 C31 120.24(12) . . ?
C35 C36 C49 115.61(11) . . ?
C31 C36 C49 123.89(11) . . ?
C38 C37 C42 120.93(12) . . ?
C38 C37 C32 119.72(11) . . ?
C42 C37 C32 118.89(11) . . ?
C39 C38 C37 118.54(13) . . ?
C39 C38 C43 120.53(13) . . ?
C37 C38 C43 120.93(12) . . ?
C40 C39 C38 120.70(15) . . ?
C40 C39 H39 119.6 . . ?
C38 C39 H39 119.6 . . ?
C39 C40 C41 120.46(14) . . ?
C39 C40 H40 119.8 . . ?
C41 C40 H40 119.8 . . ?
C40 C41 C42 121.04(14) . . ?
C40 C41 H41 119.5 . . ?
C42 C41 H41 119.5 . . ?
C41 C42 C37 118.31(13) . . ?
C41 C42 C46 120.49(13) . . ?
C37 C42 C46 121.16(12) . . ?
C38 C43 C44 111.37(13) . . ?
C38 C43 C45 112.39(12) . . ?
C44 C43 C45 109.92(13) . . ?
C38 C43 H43 107.6 . . ?
C44 C43 H43 107.6 . . ?
C45 C43 H43 107.6 . . ?
C43 C44 H44A 109.5 . . ?
C43 C44 H44B 109.5 . . ?
H44A C44 H44B 109.5 . . ?
C43 C44 H44C 109.5 . . ?
H44A C44 H44C 109.5 . . ?
H44B C44 H44C 109.5 . . ?
C43 C45 H45A 109.5 . . ?
C43 C45 H45B 109.5 . . ?
H45A C45 H45B 109.5 . . ?
C43 C45 H45C 109.5 . . ?
H45A C45 H45C 109.5 . . ?
H45B C45 H45C 109.5 . . ?
C48 C46 C42 111.53(13) . . ?
C48 C46 C47 109.79(14) . . ?
C42 C46 C47 113.39(14) . . ?
C48 C46 H46 107.3 . . ?
C42 C46 H46 107.3 . . ?
C47 C46 H46 107.3 . . ?
C46 C47 H47A 109.5 . . ?
C46 C47 H47B 109.5 . . ?
H47A C47 H47B 109.5 . . ?
C46 C47 H47C 109.5 . . ?
H47A C47 H47C 109.5 . . ?
H47B C47 H47C 109.5 . . ?
C46 C48 H48A 109.5 . . ?
C46 C48 H48B 109.5 . . ?
H48A C48 H48B 109.5 . . ?
C46 C48 H48C 109.5 . . ?
H48A C48 H48C 109.5 . . ?
H48B C48 H48C 109.5 . . ?
C50 C49 C54 120.80(12) . . ?
C50 C49 C36 120.83(12) . . ?
C54 C49 C36 117.93(12) . . ?
C51 C50 C49 118.54(13) . . ?
C51 C50 C55 120.25(13) . . ?
C49 C50 C55 121.11(12) . . ?
C52 C51 C50 121.01(14) . . ?
C52 C51 H51 119.5 . . ?
C50 C51 H51 119.5 . . ?
C53 C52 C51 120.14(13) . . ?
C53 C52 H52 119.9 . . ?
C51 C52 H52 119.9 . . ?
C52 C53 C54 121.16(14) . . ?
C52 C53 H53 119.4 . . ?
C54 C53 H53 119.4 . . ?
C53 C54 C49 118.34(14) . . ?
C53 C54 C58 119.67(13) . . ?
C49 C54 C58 121.98(13) . . ?
C50 C55 C56 112.93(13) . . ?
C50 C55 C57 109.86(12) . . ?
C56 C55 C57 111.28(13) . . ?
C50 C55 H55 107.5 . . ?
C56 C55 H55 107.5 . . ?
C57 C55 H55 107.5 . . ?
C55 C56 H56A 109.5 . . ?
C55 C56 H56B 109.5 . . ?
H56A C56 H56B 109.5 . . ?
C55 C56 H56C 109.5 . . ?
H56A C56 H56C 109.5 . . ?
H56B C56 H56C 109.5 . . ?
C55 C57 H57A 109.5 . . ?
C55 C57 H57B 109.5 . . ?
H57A C57 H57B 109.5 . . ?
C55 C57 H57C 109.5 . . ?
H57A C57 H57C 109.5 . . ?
H57B C57 H57C 109.5 . . ?
C60 C58 C54 111.70(14) . . ?
C60 C58 C59 111.70(18) . . ?
C54 C58 C59 110.62(15) . . ?
C60 C58 H58 107.5 . . ?
C54 C58 H58 107.5 . . ?
C59 C58 H58 107.5 . . ?
C58 C59 H59A 109.5 . . ?
C58 C59 H59B 109.5 . . ?
H59A C59 H59B 109.5 . . ?
C58 C59 H59C 109.5 . . ?
H59A C59 H59C 109.5 . . ?
H59B C59 H59C 109.5 . . ?
C58 C60 H60A 109.5 . . ?
C58 C60 H60B 109.5 . . ?
H60A C60 H60B 109.5 . . ?
C58 C60 H60C 109.5 . . ?
H60A C60 H60C 109.5 . . ?
H60B C60 H60C 109.5 . . ?
C66 C61 C62 120.80(19) . . ?
C66 C61 H61 119.6 . . ?
C62 C61 H61 119.6 . . ?
C61 C62 C63 119.82(19) . . ?
C61 C62 H62 120.1 . . ?
C63 C62 H62 120.1 . . ?
C64 C63 C62 120.54(18) . . ?
C64 C63 H63 119.7 . . ?
C62 C63 H63 119.7 . . ?
C63 C64 C65 119.84(18) . . ?
C63 C64 H64 120.1 . . ?
C65 C64 H64 120.1 . . ?
C64 C65 C66 119.36(19) . . ?
C64 C65 H65 120.3 . . ?
C66 C65 H65 120.3 . . ?
C61 C66 C65 119.6(2) . . ?
C61 C66 H66 120.2 . . ?
C65 C66 H66 120.2 . . ?
C71A C70A C75A 120.0 . . ?
C71A C70A H70A 120.0 . . ?
C75A C70A H70A 120.0 . . ?
C70A C71A C72A 120.0 . . ?
C70A C71A H71A 120.0 . . ?
C72A C71A H71A 120.0 . . ?
C73A C72A C71A 120.0 . . ?
C73A C72A H72A 120.0 . . ?
C71A C72A H72A 120.0 . . ?
C74A C73A C72A 120.0 . . ?
C74A C73A H73A 120.0 . . ?
C72A C73A H73A 120.0 . . ?
C73A C74A C75A 120.0 . . ?
C73A C74A H74A 120.0 . . ?
C75A C74A H74A 120.0 . . ?
C74A C75A C70A 120.0 . . ?
C74A C75A H75A 120.0 . . ?
C70A C75A H75A 120.0 . . ?
C75B C70B C71B 121.0(5) . . ?
C75B C70B H70B 119.5 . . ?
C71B C70B H70B 119.5 . . ?
C72B C71B C70B 116.8(7) . . ?
C72B C71B H71B 121.6 . . ?
C70B C71B H71B 121.6 . . ?
C73B C72B C71B 122.3(7) . . ?
C73B C72B H72B 118.8 . . ?
C71B C72B H72B 118.8 . . ?
C74B C73B C72B 118.7(5) . . ?
C74B C73B H73B 120.6 . . ?
C72B C73B H73B 120.6 . . ?
C75B C74B C73B 119.9(5) . . ?
C75B C74B H74B 120.1 . . ?
C73B C74B H74B 120.1 . . ?
C70B C75B C74B 121.2(5) . . ?
C70B C75B H75B 119.4 . . ?
C74B C75B H75B 119.4 . . ?

loop_
_geom_bond_atom_site_label_1
_geom_bond_atom_site_label_2
_geom_bond_distance
_geom_bond_site_symmetry_2
_geom_bond_publ_flag
As1A C1 1.9929(12) . ?
As1A As2A 2.2659(3) . ?
As2A C31 1.9764(12) . ?
As2B C31 1.956(3) . ?
As2B As1B 2.355(6) . ?
As1B C1 1.948(4) . ?
C1 C2 1.4101(16) . ?
C1 C6 1.4125(16) . ?
C2 C3 1.3965(17) . ?
C2 C7 1.5013(17) . ?
C3 C4 1.3834(18) . ?
C3 H3 0.9500 . ?
C4 C5 1.3841(18) . ?
C4 H4 0.9500 . ?
C5 C6 1.3953(17) . ?
C5 H5 0.9500 . ?
C6 C19 1.4978(16) . ?
C7 C12 1.4094(18) . ?
C7 C8 1.4095(18) . ?
C8 C9 1.3985(18) . ?
C8 C13 1.5158(19) . ?
C9 C10 1.377(2) . ?
C9 H9 0.9500 . ?
C10 C11 1.378(2) . ?
C10 H10 0.9500 . ?
C11 C12 1.3995(19) . ?
C11 H11 0.9500 . ?
C12 C16 1.521(2) . ?
C13 C15 1.525(2) . ?
C13 C14 1.530(2) . ?
C13 H13 1.0000 . ?
C14 H14A 0.9800 . ?
C14 H14B 0.9800 . ?
C14 H14C 0.9800 . ?
C15 H15A 0.9800 . ?
C15 H15B 0.9800 . ?
C15 H15C 0.9800 . ?
C16 C18 1.523(2) . ?
C16 C17 1.523(2) . ?
C16 H16 1.0000 . ?
C17 H17A 0.9800 . ?
C17 H17B 0.9800 . ?
C17 H17C 0.9800 . ?
C18 H18A 0.9800 . ?
C18 H18B 0.9800 . ?
C18 H18C 0.9800 . ?
C19 C20 1.4034(17) . ?
C19 C24 1.4150(17) . ?
C20 C21 1.3998(17) . ?
C20 C25 1.5198(18) . ?
C21 C22 1.382(2) . ?
C21 H21 0.9500 . ?
C22 C23 1.380(2) . ?
C22 H22 0.9500 . ?
C23 C24 1.3950(19) . ?
C23 H23 0.9500 . ?
C24 C28 1.521(2) . ?
C25 C26 1.5236(19) . ?
C25 C27 1.533(2) . ?
C25 H25 1.0000 . ?
C26 H26A 0.9800 . ?
C26 H26B 0.9800 . ?
C26 H26C 0.9800 . ?
C27 H27A 0.9800 . ?
C27 H27B 0.9800 . ?
C27 H27C 0.9800 . ?
C28 C29 1.520(2) . ?
C28 C30 1.529(2) . ?
C28 H28 1.0000 . ?
C29 H29A 0.9800 . ?
C29 H29B 0.9800 . ?
C29 H29C 0.9800 . ?
C30 H30A 0.9800 . ?
C30 H30B 0.9800 . ?
C30 H30C 0.9800 . ?
C31 C32 1.4148(17) . ?
C31 C36 1.4181(17) . ?
C32 C33 1.3982(17) . ?
C32 C37 1.4886(17) . ?
C33 C34 1.3833(19) . ?
C33 H33 0.9500 . ?
C34 C35 1.3845(19) . ?
C34 H34 0.9500 . ?
C35 C36 1.3976(18) . ?
C35 H35 0.9500 . ?
C36 C49 1.5019(18) . ?
C37 C38 1.4078(19) . ?
C37 C42 1.4130(18) . ?
C38 C39 1.396(2) . ?
C38 C43 1.518(2) . ?
C39 C40 1.382(2) . ?
C39 H39 0.9500 . ?
C40 C41 1.384(3) . ?
C40 H40 0.9500 . ?
C41 C42 1.390(2) . ?
C41 H41 0.9500 . ?
C42 C46 1.521(2) . ?
C43 C44 1.530(2) . ?
C43 C45 1.531(2) . ?
C43 H43 1.0000 . ?
C44 H44A 0.9800 . ?
C44 H44B 0.9800 . ?
C44 H44C 0.9800 . ?
C45 H45A 0.9800 . ?
C45 H45B 0.9800 . ?
C45 H45C 0.9800 . ?
C46 C48 1.517(2) . ?
C46 C47 1.523(2) . ?
C46 H46 1.0000 . ?
C47 H47A 0.9800 . ?
C47 H47B 0.9800 . ?
C47 H47C 0.9800 . ?
C48 H48A 0.9800 . ?
C48 H48B 0.9800 . ?
C48 H48C 0.9800 . ?
C49 C50 1.4051(19) . ?
C49 C54 1.4117(19) . ?
C50 C51 1.3962(19) . ?
C50 C55 1.519(2) . ?
C51 C52 1.381(2) . ?
C51 H51 0.9500 . ?
C52 C53 1.380(2) . ?
C52 H52 0.9500 . ?
C53 C54 1.394(2) . ?
C53 H53 0.9500 . ?
C54 C58 1.524(2) . ?
C55 C56 1.528(2) . ?
C55 C57 1.535(2) . ?
C55 H55 1.0000 . ?
C56 H56A 0.9800 . ?
C56 H56B 0.9800 . ?
C56 H56C 0.9800 . ?
C57 H57A 0.9800 . ?
C57 H57B 0.9800 . ?
C57 H57C 0.9800 . ?
C58 C60 1.518(3) . ?
C58 C59 1.526(2) . ?
C58 H58 1.0000 . ?
C59 H59A 0.9800 . ?
C59 H59B 0.9800 . ?
C59 H59C 0.9800 . ?
C60 H60A 0.9800 . ?
C60 H60B 0.9800 . ?
C60 H60C 0.9800 . ?
C61 C66 1.360(3) . ?
C61 C62 1.364(3) . ?
C61 H61 0.9500 . ?
C62 C63 1.375(3) . ?
C62 H62 0.9500 . ?
C63 C64 1.365(3) . ?
C63 H63 0.9500 . ?
C64 C65 1.380(3) . ?
C64 H64 0.9500 . ?
C65 C66 1.398(3) . ?
C65 H65 0.9500 . ?
C66 H66 0.9500 . ?
C70A C71A 1.3900 . ?
C70A C75A 1.3900 . ?
C70A H70A 0.9500 . ?
C71A C72A 1.3900 . ?
C71A H71A 0.9500 . ?
C72A C73A 1.3900 . ?
C72A H72A 0.9500 . ?
C73A C74A 1.3900 . ?
C73A H73A 0.9500 . ?
C74A C75A 1.3900 . ?
C74A H74A 0.9500 . ?
C75A H75A 0.9500 . ?
C70B C75B 1.354(9) . ?
C70B C71B 1.383(9) . ?
C70B H70B 0.9500 . ?
C71B C72B 1.379(7) . ?
C71B H71B 0.9500 . ?
C72B C73B 1.375(7) . ?
C72B H72B 0.9500 . ?
C73B C74B 1.368(6) . ?
C73B H73B 0.9500 . ?
C74B C75B 1.355(8) . ?
C74B H74B 0.9500 . ?
C75B H75B 0.9500 . ?

loop_
_geom_torsion_atom_site_label_1
_geom_torsion_atom_site_label_2
_geom_torsion_atom_site_label_3
_geom_torsion_atom_site_label_4
_geom_torsion
_geom_torsion_site_symmetry_1
_geom_torsion_site_symmetry_2
_geom_torsion_site_symmetry_3
_geom_torsion_site_symmetry_4
_geom_torsion_publ_flag
C6 C1 C2 C3 -4.99(17) . . . . ?
As1B C1 C2 C3 172.96(17) . . . . ?
As1A C1 C2 C3 -176.27(9) . . . . ?
C6 C1 C2 C7 171.42(11) . . . . ?
As1B C1 C2 C7 -10.6(2) . . . . ?
As1A C1 C2 C7 0.14(15) . . . . ?
C1 C2 C3 C4 3.07(18) . . . . ?
C7 C2 C3 C4 -173.61(11) . . . . ?
C2 C3 C4 C5 0.8(2) . . . . ?
C3 C4 C5 C6 -2.7(2) . . . . ?
C4 C5 C6 C1 0.67(19) . . . . ?
C4 C5 C6 C19 178.09(12) . . . . ?
C2 C1 C6 C5 3.16(17) . . . . ?
As1B C1 C6 C5 -174.3(2) . . . . ?
As1A C1 C6 C5 173.98(9) . . . . ?
C2 C1 C6 C19 -174.13(11) . . . . ?
As1B C1 C6 C19 8.4(3) . . . . ?
As1A C1 C6 C19 -3.30(16) . . . . ?
C3 C2 C7 C12 95.71(14) . . . . ?
C1 C2 C7 C12 -80.82(15) . . . . ?
C3 C2 C7 C8 -76.44(15) . . . . ?
C1 C2 C7 C8 107.03(14) . . . . ?
C12 C7 C8 C9 -2.15(18) . . . . ?
C2 C7 C8 C9 169.89(11) . . . . ?
C12 C7 C8 C13 178.86(12) . . . . ?
C2 C7 C8 C13 -9.10(18) . . . . ?
C7 C8 C9 C10 0.87(19) . . . . ?
C13 C8 C9 C10 179.88(13) . . . . ?
C8 C9 C10 C11 1.1(2) . . . . ?
C9 C10 C11 C12 -1.7(2) . . . . ?
C10 C11 C12 C7 0.4(2) . . . . ?
C10 C11 C12 C16 -175.59(13) . . . . ?
C8 C7 C12 C11 1.51(19) . . . . ?
C2 C7 C12 C11 -170.56(11) . . . . ?
C8 C7 C12 C16 177.43(12) . . . . ?
C2 C7 C12 C16 5.36(18) . . . . ?
C9 C8 C13 C15 -62.50(17) . . . . ?
C7 C8 C13 C15 116.48(14) . . . . ?
C9 C8 C13 C14 61.06(16) . . . . ?
C7 C8 C13 C14 -119.95(14) . . . . ?
C11 C12 C16 C18 70.07(18) . . . . ?
C7 C12 C16 C18 -105.81(16) . . . . ?
C11 C12 C16 C17 -53.59(19) . . . . ?
C7 C12 C16 C17 130.53(15) . . . . ?
C5 C6 C19 C20 78.76(15) . . . . ?
C1 C6 C19 C20 -103.90(14) . . . . ?
C5 C6 C19 C24 -97.61(14) . . . . ?
C1 C6 C19 C24 79.74(15) . . . . ?
C24 C19 C20 C21 -2.41(18) . . . . ?
C6 C19 C20 C21 -178.71(11) . . . . ?
C24 C19 C20 C25 175.78(12) . . . . ?
C6 C19 C20 C25 -0.51(18) . . . . ?
C19 C20 C21 C22 0.3(2) . . . . ?
C25 C20 C21 C22 -177.89(13) . . . . ?
C20 C21 C22 C23 1.1(2) . . . . ?
C21 C22 C23 C24 -0.5(2) . . . . ?
C22 C23 C24 C19 -1.5(2) . . . . ?
C22 C23 C24 C28 173.76(14) . . . . ?
C20 C19 C24 C23 3.00(19) . . . . ?
C6 C19 C24 C23 179.32(12) . . . . ?
C20 C19 C24 C28 -172.27(12) . . . . ?
C6 C19 C24 C28 4.05(18) . . . . ?
C21 C20 C25 C26 -42.33(17) . . . . ?
C19 C20 C25 C26 139.51(13) . . . . ?
C21 C20 C25 C27 81.16(15) . . . . ?
C19 C20 C25 C27 -97.00(14) . . . . ?
C23 C24 C28 C29 39.4(2) . . . . ?
C19 C24 C28 C29 -145.41(16) . . . . ?
C23 C24 C28 C30 -84.72(18) . . . . ?
C19 C24 C28 C30 90.42(17) . . . . ?
C36 C31 C32 C33 6.02(18) . . . . ?
As2B C31 C32 C33 163.9(3) . . . . ?
As2A C31 C32 C33 -166.04(10) . . . . ?
C36 C31 C32 C37 -169.61(11) . . . . ?
As2B C31 C32 C37 -11.7(3) . . . . ?
As2A C31 C32 C37 18.33(18) . . . . ?
C31 C32 C33 C34 -2.62(19) . . . . ?
C37 C32 C33 C34 173.42(12) . . . . ?
C32 C33 C34 C35 -2.0(2) . . . . ?
C33 C34 C35 C36 3.1(2) . . . . ?
C34 C35 C36 C31 0.4(2) . . . . ?
C34 C35 C36 C49 -173.96(12) . . . . ?
C32 C31 C36 C35 -4.96(18) . . . . ?
As2B C31 C36 C35 -166.9(3) . . . . ?
As2A C31 C36 C35 168.24(10) . . . . ?
C32 C31 C36 C49 168.92(12) . . . . ?
As2B C31 C36 C49 7.0(3) . . . . ?
As2A C31 C36 C49 -17.88(16) . . . . ?
C33 C32 C37 C38 74.32(15) . . . . ?
C31 C32 C37 C38 -109.87(14) . . . . ?
C33 C32 C37 C42 -97.94(14) . . . . ?
C31 C32 C37 C42 77.86(16) . . . . ?
C42 C37 C38 C39 1.62(19) . . . . ?
C32 C37 C38 C39 -170.48(12) . . . . ?
C42 C37 C38 C43 -177.81(12) . . . . ?
C32 C37 C38 C43 10.09(18) . . . . ?
C37 C38 C39 C40 -0.2(2) . . . . ?
C43 C38 C39 C40 179.22(14) . . . . ?
C38 C39 C40 C41 -1.0(3) . . . . ?
C39 C40 C41 C42 0.8(3) . . . . ?
C40 C41 C42 C37 0.6(2) . . . . ?
C40 C41 C42 C46 178.27(14) . . . . ?
C38 C37 C42 C41 -1.80(19) . . . . ?
C32 C37 C42 C41 170.37(12) . . . . ?
C38 C37 C42 C46 -179.48(12) . . . . ?
C32 C37 C42 C46 -7.31(18) . . . . ?
C39 C38 C43 C44 -53.84(18) . . . . ?
C37 C38 C43 C44 125.58(14) . . . . ?
C39 C38 C43 C45 70.01(18) . . . . ?
C37 C38 C43 C45 -110.57(15) . . . . ?
C41 C42 C46 C48 -86.32(18) . . . . ?
C37 C42 C46 C48 91.31(16) . . . . ?
C41 C42 C46 C47 38.23(19) . . . . ?
C37 C42 C46 C47 -144.14(14) . . . . ?
C35 C36 C49 C50 -90.77(15) . . . . ?
C31 C36 C49 C50 95.09(15) . . . . ?
C35 C36 C49 C54 81.69(15) . . . . ?
C31 C36 C49 C54 -92.45(15) . . . . ?
C54 C49 C50 C51 -0.24(19) . . . . ?
C36 C49 C50 C51 172.01(12) . . . . ?
C54 C49 C50 C55 -176.79(12) . . . . ?
C36 C49 C50 C55 -4.55(19) . . . . ?
C49 C50 C51 C52 -0.4(2) . . . . ?
C55 C50 C51 C52 176.23(13) . . . . ?
C50 C51 C52 C53 0.5(2) . . . . ?
C51 C52 C53 C54 -0.1(2) . . . . ?
C52 C53 C54 C49 -0.5(2) . . . . ?
C52 C53 C54 C58 -179.60(13) . . . . ?
C50 C49 C54 C53 0.64(19) . . . . ?
C36 C49 C54 C53 -171.82(12) . . . . ?
C50 C49 C54 C58 179.76(12) . . . . ?
C36 C49 C54 C58 7.29(18) . . . . ?
C51 C50 C55 C56 43.40(18) . . . . ?
C49 C50 C55 C56 -140.10(13) . . . . ?
C51 C50 C55 C57 -81.48(16) . . . . ?
C49 C50 C55 C57 95.02(15) . . . . ?
C53 C54 C58 C60 -61.7(2) . . . . ?
C49 C54 C58 C60 119.19(19) . . . . ?
C53 C54 C58 C59 63.38(19) . . . . ?
C49 C54 C58 C59 -115.72(17) . . . . ?
C66 C61 C62 C63 -0.6(3) . . . . ?
C61 C62 C63 C64 1.0(3) . . . . ?
C62 C63 C64 C65 -0.3(3) . . . . ?
C63 C64 C65 C66 -0.8(3) . . . . ?
C62 C61 C66 C65 -0.5(3) . . . . ?
C64 C65 C66 C61 1.1(3) . . . . ?
C75A C70A C71A C72A 0.0 . . . . ?
C70A C71A C72A C73A 0.0 . . . . ?
C71A C72A C73A C74A 0.0 . . . . ?
C72A C73A C74A C75A 0.0 . . . . ?
C73A C74A C75A C70A 0.0 . . . . ?
C71A C70A C75A C74A 0.0 . . . . ?
C75B C70B C71B C72B -0.1(12) . . . . ?
C70B C71B C72B C73B 0.8(14) . . . . ?
C71B C72B C73B C74B -1.1(11) . . . . ?
C72B C73B C74B C75B 0.6(7) . . . . ?
C71B C70B C75B C74B -0.3(9) . . . . ?
C73B C74B C75B C70B 0.1(7) . . . . ?
